data_7224942
loop_
_publ_author_name
'Gong, Ningbo'
'Hu, Kun'
'Jin, Guimin'
'Du, Guanhua'
'Lv, Yang'

_publ_section_title
;
 Concomitant polymorphs of Methoxyflavone (5-Methyl-7-Methoxyflavone)
;
_journal_name_full 'RSC Adv.'
_journal_paper_doi 10.1039/C6RA05995C
_journal_year 2016
_chemical_absolute_configuration unk
_chemical_formula_moiety 'C17 H14 O3'
_chemical_formula_sum 'C17 H14 O3'
_chemical_formula_weight 266.28
_chemical_name_common 5-Methyl-7-Methoxyflavone
_chemical_name_systematic Methoxyflavone
_space_group_IT_number 14
_symmetry_cell_setting monoclinic
_symmetry_space_group_name_Hall '-P 2ybc'
_symmetry_space_group_name_H-M 'P 1 21/c 1'
_atom_sites_solution_hydrogens geom
_atom_sites_solution_primary direct
_atom_sites_solution_secondary difmap
_audit_creation_method SHELXL-97
_audit_update_record
;
2015-07-13 deposited with the CCDC.
2016-04-14 downloaded from the CCDC.
;
_cell_angle_alpha 90.00
_cell_angle_beta 104.02(3)
_cell_angle_gamma 90.00
_cell_formula_units_Z 8
_cell_length_a 12.610(3)
_cell_length_b 7.7640(16)
_cell_length_c 28.134(6)
_cell_measurement_reflns_used 5313
_cell_measurement_temperature 295(2)
_cell_measurement_theta_max 72.44
_cell_measurement_theta_min 3.24
_cell_volume 2672.4(11)
_computing_cell_refinement 'CrystalClear (Rigaku Inc., 2008)'
_computing_data_collection 'CrystalClear (Rigaku Inc., 2008)'
_computing_data_reduction 'CrystalClear (Rigaku Inc., 2008)'
_computing_molecular_graphics 'ORTEPII(Johnson,1976) and PLUTON(Spek,1990)'
_computing_publication_material 'SHELXL97(Sheldrick, 1997)'
_computing_structure_refinement 'SHELXL-97 (Sheldrick, 1997)'
_computing_structure_solution 'SHELXS-97 (Sheldrick, 1990)'
_diffrn_ambient_temperature 295(2)
_diffrn_detector_area_resol_mean 0
_diffrn_measured_fraction_theta_full 0.961
_diffrn_measured_fraction_theta_max 0.961
_diffrn_measurement_device_type 'MicroMax 002+'
_diffrn_measurement_method \w\k
_diffrn_radiation_monochromator Multilayer
_diffrn_radiation_type CuK\a
_diffrn_radiation_wavelength 1.54187
_diffrn_reflns_av_R_equivalents 0.0594
_diffrn_reflns_av_sigmaI/netI 0.0351
_diffrn_reflns_limit_h_max 14
_diffrn_reflns_limit_h_min -15
_diffrn_reflns_limit_k_max 3
_diffrn_reflns_limit_k_min -8
_diffrn_reflns_limit_l_max 34
_diffrn_reflns_limit_l_min -32
_diffrn_reflns_number 24373
_diffrn_reflns_theta_full 72.44
_diffrn_reflns_theta_max 72.44
_diffrn_reflns_theta_min 3.24
_diffrn_source 'fine-focus sealed tube'
_diffrn_standards_decay_% 0
_diffrn_standards_interval_count 0
_diffrn_standards_interval_time 0
_diffrn_standards_number 0
_exptl_absorpt_coefficient_mu 0.733
_exptl_absorpt_correction_T_max 0.943
_exptl_absorpt_correction_T_min 0.846
_exptl_absorpt_correction_type multi-scan
_exptl_absorpt_process_details ' Higashi, T. (1995).  '
_exptl_crystal_colour colorless
_exptl_crystal_density_diffrn 1.324
_exptl_crystal_density_method 'not measured'
_exptl_crystal_description needle
_exptl_crystal_F_000 1120
_exptl_crystal_recrystallization_method 'Re-crystallisation from solvent: methanol'
_exptl_crystal_size_max 0.56
_exptl_crystal_size_mid 0.19
_exptl_crystal_size_min 0.08
_refine_diff_density_max 0.191
_refine_diff_density_min -0.190
_refine_diff_density_rms 0.039
_refine_ls_extinction_coef 0.0015(4)
_refine_ls_extinction_expression Fc^*^=kFc[1+0.001xFc^2^\l^3^/sin(2\q)]^-1/4^
_refine_ls_extinction_method SHELXL
_refine_ls_goodness_of_fit_ref 1.071
_refine_ls_hydrogen_treatment mixed
_refine_ls_matrix_type full
_refine_ls_number_parameters 366
_refine_ls_number_reflns 5105
_refine_ls_number_restraints 0
_refine_ls_restrained_S_all 1.071
_refine_ls_R_factor_all 0.0606
_refine_ls_R_factor_gt 0.0520
_refine_ls_shift/su_max 0.002
_refine_ls_shift/su_mean 0.000
_refine_ls_structure_factor_coef Fsqd
_refine_ls_weighting_details 'calc w=1/[\s^2^(Fo^2^)+(0.0851P)^2^+0.2471P] where P=(Fo^2^+2Fc^2^)/3'
_refine_ls_weighting_scheme calc
_refine_ls_wR_factor_gt 0.1446
_refine_ls_wR_factor_ref 0.1574
_reflns_number_gt 4246
_reflns_number_total 5313
_reflns_threshold_expression >2sigma(I)
_cod_data_source_file c6ra05995c2.cif
_cod_data_source_block 5734c1
_cod_depositor_comments
;
The following automatic conversions were performed:

'_exptl_absorpt_correction_type' value 'Multi-scan' changed to
'multi-scan' according to
/usr/data/users/saulius/crontab/automatic-downloads/rss-feeds/RSC/lib/dictionaries/cif_core.dic
dictionary named 'cif_core.dic' version 2.4.2 from 2011-04-26.

Automatic conversion script
Id: cif_fix_values 4268 2015-11-12 08:31:59Z antanas 
;
_cod_original_cell_volume 2672.3(9)
_cod_original_sg_symbol_H-M 'P 21/c'
_cod_database_code 7224942

loop_
_symmetry_equiv_pos_as_xyz
'x, y, z'
'-x, y+1/2, -z+1/2'
'-x, -y, -z'
'x, -y-1/2, z-1/2'

loop_
_atom_site_label
_atom_site_type_symbol
_atom_site_fract_x
_atom_site_fract_y
_atom_site_fract_z
_atom_site_U_iso_or_equiv
_atom_site_adp_type
_atom_site_occupancy
_atom_site_symmetry_multiplicity
_atom_site_calc_flag
_atom_site_refinement_flags
O1A O 0.94042(8) 0.42810(17) 0.68936(4) 0.0649(3) Uani 1 1 d .
O2A O 0.61357(9) 0.4081(2) 0.62730(5) 0.0876(5) Uani 1 1 d .
O3A O 1.02158(10) 0.65825(19) 0.54703(5) 0.0751(4) Uani 1 1 d .
C2A C 0.86921(12) 0.3623(2) 0.71328(6) 0.0608(4) Uani 1 1 d .
H2A H 0.8974 0.3246 0.7452 0.073 Uiso 1 1 calc R
C3A C 0.76066(12) 0.3465(2) 0.69488(6) 0.0558(4) Uani 1 1 d .
C4A C 0.71329(12) 0.4027(2) 0.64440(6) 0.0599(4) Uani 1 1 d .
C5A C 0.76368(13) 0.5067(2) 0.56633(6) 0.0587(4) Uani 1 1 d .
C6A C 0.84358(14) 0.5705(2) 0.54563(6) 0.0629(4) Uani 1 1 d .
H6A H 0.8251 0.6008 0.5127 0.075 Uiso 1 1 calc R
C7A C 0.95180(13) 0.5916(2) 0.57235(6) 0.0587(4) Uani 1 1 d .
C8A C 0.98220(12) 0.5448(2) 0.62075(6) 0.0580(4) Uani 1 1 d .
H8A H 1.0538 0.5579 0.6390 0.070 Uiso 1 1 calc R
C9A C 0.90222(12) 0.4774(2) 0.64147(6) 0.0547(4) Uani 1 1 d .
C10A C 0.79202(12) 0.4593(2) 0.61675(6) 0.0552(4) Uani 1 1 d .
C11A C 0.64958(14) 0.4840(3) 0.53444(7) 0.0729(5) Uani 1 1 d .
H11A H 0.6500 0.5054 0.5009 0.109 Uiso 1 1 calc R
H11B H 0.6010 0.5638 0.5445 0.109 Uiso 1 1 calc R
H11C H 0.6252 0.3685 0.5377 0.109 Uiso 1 1 calc R
C12A C 1.13375(14) 0.6712(3) 0.57209(8) 0.0808(6) Uani 1 1 d .
H12A H 1.1407 0.7425 0.6006 0.121 Uiso 1 1 calc R
H12B H 1.1742 0.7214 0.5507 0.121 Uiso 1 1 calc R
H12C H 1.1620 0.5585 0.5819 0.121 Uiso 1 1 calc R
C13A C 0.69211(12) 0.2796(2) 0.72681(6) 0.0564(4) Uani 1 1 d .
C14A C 0.71950(13) 0.3146(3) 0.77680(6) 0.0676(5) Uani 1 1 d .
H14A H 0.7799 0.3833 0.7900 0.081 Uiso 1 1 calc R
C15A C 0.65859(15) 0.2492(3) 0.80697(7) 0.0810(6) Uani 1 1 d .
H15A H 0.6786 0.2730 0.8403 0.097 Uiso 1 1 calc R
C16A C 0.56802(15) 0.1484(3) 0.78828(8) 0.0780(6) Uani 1 1 d .
H16A H 0.5266 0.1053 0.8088 0.094 Uiso 1 1 calc R
C17A C 0.53965(15) 0.1125(3) 0.73910(8) 0.0732(5) Uani 1 1 d .
H17A H 0.4789 0.0441 0.7262 0.088 Uiso 1 1 calc R
C18A C 0.60076(14) 0.1772(2) 0.70862(7) 0.0651(4) Uani 1 1 d .
H18A H 0.5806 0.1519 0.6753 0.078 Uiso 1 1 calc R
O1B O 0.83554(9) 0.09823(17) 0.53768(4) 0.0630(3) Uani 1 1 d .
O2B O 1.01480(10) -0.0313(2) 0.67370(5) 0.0807(4) Uani 1 1 d .
O3B O 0.50897(9) -0.1214(2) 0.55905(5) 0.0775(4) Uani 1 1 d .
C2B C 0.94249(13) 0.1376(2) 0.55347(6) 0.0606(4) Uani 1 1 d .
H2B H 0.9746 0.1961 0.5317 0.073 Uiso 1 1 calc R
C3B C 1.00652(12) 0.1002(2) 0.59750(6) 0.0544(4) Uani 1 1 d .
C4B C 0.95846(13) 0.0120(2) 0.63352(6) 0.0555(4) Uani 1 1 d .
C5B C 0.77834(12) -0.1005(2) 0.64764(6) 0.0545(4) Uani 1 1 d .
C6B C 0.66856(13) -0.1334(2) 0.62846(6) 0.0598(4) Uani 1 1 d .
H6B H 0.6282 -0.1854 0.6482 0.072 Uiso 1 1 calc R
C7B C 0.61670(12) -0.0906(2) 0.58017(6) 0.0597(4) Uani 1 1 d .
C8B C 0.67458(13) -0.0129(2) 0.55069(6) 0.0591(4) Uani 1 1 d .
H8B H 0.6407 0.0172 0.5186 0.071 Uiso 1 1 calc R
C9B C 0.78399(12) 0.0196(2) 0.56964(5) 0.0531(4) Uani 1 1 d .
C10B C 0.84046(12) -0.0228(2) 0.61752(5) 0.0509(3) Uani 1 1 d .
C11B C 0.82637(15) -0.1469(3) 0.70037(6) 0.0698(5) Uani 1 1 d .
H11D H 0.7704 -0.1945 0.7143 0.105 Uiso 1 1 calc R
H11E H 0.8560 -0.0456 0.7183 0.105 Uiso 1 1 calc R
H11F H 0.8834 -0.2304 0.7022 0.105 Uiso 1 1 calc R
C12B C 0.44536(16) -0.2023(4) 0.58776(9) 0.0916(7) Uani 1 1 d .
H12D H 0.4751 -0.3139 0.5978 0.137 Uiso 1 1 calc R
H12E H 0.3715 -0.2144 0.5687 0.137 Uiso 1 1 calc R
H12F H 0.4463 -0.1333 0.6162 0.137 Uiso 1 1 calc R
C13B C 1.12301(12) 0.1523(2) 0.60882(6) 0.0570(4) Uani 1 1 d .
C14B C 1.18218(14) 0.1438(3) 0.57300(7) 0.0706(5) Uani 1 1 d .
H14B H 1.1498 0.0972 0.5425 0.085 Uiso 1 1 calc R
C15B C 1.28847(16) 0.2036(3) 0.58228(9) 0.0822(6) Uani 1 1 d .
H15B H 1.3267 0.1973 0.5579 0.099 Uiso 1 1 calc R
C16B C 1.33801(15) 0.2722(3) 0.62708(10) 0.0864(6) Uani 1 1 d .
H16B H 1.4092 0.3139 0.6330 0.104 Uiso 1 1 calc R
C17B C 1.28152(15) 0.2786(3) 0.66307(8) 0.0794(6) Uani 1 1 d .
H17B H 1.3153 0.3230 0.6937 0.095 Uiso 1 1 calc R
C18B C 1.17521(13) 0.2200(2) 0.65430(7) 0.0644(4) Uani 1 1 d .
H18B H 1.1380 0.2257 0.6790 0.077 Uiso 1 1 calc R

loop_
_atom_site_aniso_label
_atom_site_aniso_U_11
_atom_site_aniso_U_22
_atom_site_aniso_U_33
_atom_site_aniso_U_23
_atom_site_aniso_U_13
_atom_site_aniso_U_12
O1A 0.0454(5) 0.0909(9) 0.0538(6) 0.0058(6) 0.0030(4) 0.0027(5)
O2A 0.0463(6) 0.1307(14) 0.0782(8) 0.0239(8) 0.0002(6) -0.0027(7)
O3A 0.0624(7) 0.0907(10) 0.0695(7) 0.0153(7) 0.0106(6) -0.0091(6)
C2A 0.0503(8) 0.0767(11) 0.0530(8) 0.0008(8) 0.0080(6) 0.0033(7)
C3A 0.0482(7) 0.0601(10) 0.0566(8) -0.0054(7) 0.0081(6) 0.0027(6)
C4A 0.0481(8) 0.0657(11) 0.0610(9) -0.0008(8) 0.0039(6) 0.0014(7)
C5A 0.0550(8) 0.0598(10) 0.0554(8) -0.0038(7) 0.0018(7) 0.0017(7)
C6A 0.0622(9) 0.0669(11) 0.0543(8) 0.0011(7) 0.0039(7) 0.0005(7)
C7A 0.0567(8) 0.0557(10) 0.0619(9) 0.0011(7) 0.0110(7) 0.0017(7)
C8A 0.0478(8) 0.0595(10) 0.0624(9) -0.0015(7) 0.0049(6) 0.0041(6)
C9A 0.0488(7) 0.0592(10) 0.0520(8) -0.0027(7) 0.0041(6) 0.0065(6)
C10A 0.0480(7) 0.0580(9) 0.0550(8) -0.0041(7) 0.0033(6) 0.0037(6)
C11A 0.0609(9) 0.0875(14) 0.0601(10) 0.0001(9) -0.0052(8) -0.0041(9)
C12A 0.0573(9) 0.0959(15) 0.0867(13) 0.0194(11) 0.0125(9) -0.0042(9)
C13A 0.0491(7) 0.0587(10) 0.0594(9) -0.0043(7) 0.0091(6) 0.0058(6)
C14A 0.0516(8) 0.0896(13) 0.0591(9) -0.0104(9) 0.0083(7) 0.0018(8)
C15A 0.0598(10) 0.1229(18) 0.0595(10) 0.0038(10) 0.0129(8) 0.0128(10)
C16A 0.0638(10) 0.0910(14) 0.0823(13) 0.0207(11) 0.0239(9) 0.0125(9)
C17A 0.0610(9) 0.0659(12) 0.0916(14) 0.0009(10) 0.0162(9) -0.0041(8)
C18A 0.0598(9) 0.0654(11) 0.0677(10) -0.0091(8) 0.0107(7) -0.0025(7)
O1B 0.0546(6) 0.0802(8) 0.0503(6) 0.0092(5) 0.0047(5) -0.0083(5)
O2B 0.0621(7) 0.1068(11) 0.0615(7) 0.0237(7) -0.0077(5) -0.0113(7)
O3B 0.0472(6) 0.1106(11) 0.0719(8) 0.0131(7) 0.0086(5) -0.0041(6)
C2B 0.0548(8) 0.0702(11) 0.0556(8) 0.0020(8) 0.0106(7) -0.0057(7)
C3B 0.0526(8) 0.0530(9) 0.0545(8) -0.0024(7) 0.0072(6) -0.0001(6)
C4B 0.0550(8) 0.0552(9) 0.0514(8) -0.0005(7) 0.0031(6) 0.0008(6)
C5B 0.0569(8) 0.0547(9) 0.0504(8) -0.0001(7) 0.0102(6) 0.0061(6)
C6B 0.0566(8) 0.0671(11) 0.0569(9) 0.0029(7) 0.0164(7) 0.0023(7)
C7B 0.0468(8) 0.0695(11) 0.0606(9) -0.0001(8) 0.0087(6) 0.0034(7)
C8B 0.0519(8) 0.0700(11) 0.0514(8) 0.0043(7) 0.0045(6) 0.0016(7)
C9B 0.0526(8) 0.0568(9) 0.0483(8) 0.0003(6) 0.0092(6) 0.0005(6)
C10B 0.0522(8) 0.0496(9) 0.0477(7) -0.0023(6) 0.0063(6) 0.0031(6)
C11B 0.0719(10) 0.0805(13) 0.0546(9) 0.0087(8) 0.0108(8) 0.0004(9)
C12B 0.0547(10) 0.130(2) 0.0922(14) 0.0138(14) 0.0212(9) -0.0090(11)
C13B 0.0519(8) 0.0515(9) 0.0641(9) 0.0015(7) 0.0073(7) 0.0020(6)
C14B 0.0633(10) 0.0733(12) 0.0755(11) -0.0034(9) 0.0177(8) 0.0014(8)
C15B 0.0617(10) 0.0854(15) 0.1041(15) 0.0110(12) 0.0288(11) 0.0052(9)
C16B 0.0522(9) 0.0876(15) 0.1125(17) 0.0175(13) 0.0066(10) -0.0064(9)
C17B 0.0626(10) 0.0770(13) 0.0860(13) 0.0086(10) -0.0064(9) -0.0087(9)
C18B 0.0565(8) 0.0626(11) 0.0677(10) 0.0027(8) 0.0026(7) -0.0007(7)

loop_
_atom_type_symbol
_atom_type_description
_atom_type_scat_dispersion_real
_atom_type_scat_dispersion_imag
_atom_type_scat_source
C C 0.0181 0.0091 'International Tables Vol C Tables 4.2.6.8 and 6.1.1.4'
H H 0.0000 0.0000 'International Tables Vol C Tables 4.2.6.8 and 6.1.1.4'
O O 0.0492 0.0322 'International Tables Vol C Tables 4.2.6.8 and 6.1.1.4'

loop_
_geom_angle_atom_site_label_1
_geom_angle_atom_site_label_2
_geom_angle_atom_site_label_3
_geom_angle
C2A O1A C9A 118.62(12)
C7A O3A C12A 117.29(14)
O1A C2A C3A 125.55(15)
O1A C2A H2A 117.2
C3A C2A H2A 117.2
C2A C3A C4A 118.84(15)
C2A C3A C13A 119.11(15)
C4A C3A C13A 122.00(13)
O2A C4A C3A 121.67(16)
O2A C4A C10A 122.63(15)
C3A C4A C10A 115.64(13)
C6A C5A C10A 118.87(14)
C6A C5A C11A 118.78(15)
C10A C5A C11A 122.31(16)
C5A C6A C7A 122.34(15)
C5A C6A H6A 118.8
C7A C6A H6A 118.8
O3A C7A C8A 124.04(15)
O3A C7A C6A 115.68(15)
C8A C7A C6A 120.28(15)
C7A C8A C9A 117.48(14)
C7A C8A H8A 121.3
C9A C8A H8A 121.3
O1A C9A C8A 113.64(13)
O1A C9A C10A 121.98(14)
C8A C9A C10A 124.38(15)
C9A C10A C5A 116.58(15)
C9A C10A C4A 118.88(14)
C5A C10A C4A 124.46(13)
C5A C11A H11A 109.5
C5A C11A H11B 109.5
H11A C11A H11B 109.5
C5A C11A H11C 109.5
H11A C11A H11C 109.5
H11B C11A H11C 109.5
O3A C12A H12A 109.5
O3A C12A H12B 109.5
H12A C12A H12B 109.5
O3A C12A H12C 109.5
H12A C12A H12C 109.5
H12B C12A H12C 109.5
C14A C13A C18A 117.64(16)
C14A C13A C3A 120.36(15)
C18A C13A C3A 121.98(15)
C15A C14A C13A 120.91(17)
C15A C14A H14A 119.5
C13A C14A H14A 119.5
C14A C15A C16A 120.67(18)
C14A C15A H15A 119.7
C16A C15A H15A 119.7
C17A C16A C15A 119.31(18)
C17A C16A H16A 120.3
C15A C16A H16A 120.3
C16A C17A C18A 120.32(18)
C16A C17A H17A 119.8
C18A C17A H17A 119.8
C17A C18A C13A 121.15(17)
C17A C18A H18A 119.4
C13A C18A H18A 119.4
C2B O1B C9B 118.61(12)
C7B O3B C12B 118.12(15)
C3B C2B O1B 125.98(16)
C3B C2B H2B 117.0
O1B C2B H2B 117.0
C2B C3B C4B 118.87(14)
C2B C3B C13B 118.99(15)
C4B C3B C13B 122.13(14)
O2B C4B C3B 121.28(14)
O2B C4B C10B 123.25(15)
C3B C4B C10B 115.46(13)
C6B C5B C10B 119.38(14)
C6B C5B C11B 117.81(15)
C10B C5B C11B 122.81(14)
C5B C6B C7B 121.59(15)
C5B C6B H6B 119.2
C7B C6B H6B 119.2
O3B C7B C8B 115.70(14)
O3B C7B C6B 124.25(15)
C8B C7B C6B 120.05(15)
C7B C8B C9B 118.49(15)
C7B C8B H8B 120.8
C9B C8B H8B 120.8
O1B C9B C8B 114.62(13)
O1B C9B C10B 121.51(13)
C8B C9B C10B 123.87(15)
C9B C10B C5B 116.61(13)
C9B C10B C4B 119.43(14)
C5B C10B C4B 123.95(14)
C5B C11B H11D 109.5
C5B C11B H11E 109.5
H11D C11B H11E 109.5
C5B C11B H11F 109.5
H11D C11B H11F 109.5
H11E C11B H11F 109.5
O3B C12B H12D 109.5
O3B C12B H12E 109.5
H12D C12B H12E 109.5
O3B C12B H12F 109.5
H12D C12B H12F 109.5
H12E C12B H12F 109.5
C18B C13B C14B 117.77(16)
C18B C13B C3B 121.59(15)
C14B C13B C3B 120.54(15)
C15B C14B C13B 120.80(19)
C15B C14B H14B 119.6
C13B C14B H14B 119.6
C16B C15B C14B 120.6(2)
C16B C15B H15B 119.7
C14B C15B H15B 119.7
C15B C16B C17B 119.33(18)
C15B C16B H16B 120.3
C17B C16B H16B 120.3
C16B C17B C18B 120.7(2)
C16B C17B H17B 119.6
C18B C17B H17B 119.6
C17B C18B C13B 120.74(18)
C17B C18B H18B 119.6
C13B C18B H18B 119.6

loop_
_geom_bond_atom_site_label_1
_geom_bond_atom_site_label_2
_geom_bond_distance
O1A C2A 1.346(2)
O1A C9A 1.3707(19)
O2A C4A 1.2334(19)
O3A C7A 1.361(2)
O3A C12A 1.423(2)
C2A C3A 1.347(2)
C2A H2A 0.9300
C3A C4A 1.467(2)
C3A C13A 1.483(2)
C4A C10A 1.469(2)
C5A C6A 1.373(2)
C5A C10A 1.425(2)
C5A C11A 1.510(2)
C6A C7A 1.399(2)
C6A H6A 0.9300
C7A C8A 1.371(2)
C8A C9A 1.384(2)
C8A H8A 0.9300
C9A C10A 1.402(2)
C11A H11A 0.9600
C11A H11B 0.9600
C11A H11C 0.9600
C12A H12A 0.9600
C12A H12B 0.9600
C12A H12C 0.9600
C13A C14A 1.391(2)
C13A C18A 1.391(2)
C14A C15A 1.373(3)
C14A H14A 0.9300
C15A C16A 1.379(3)
C15A H15A 0.9300
C16A C17A 1.371(3)
C16A H16A 0.9300
C17A C18A 1.379(3)
C17A H17A 0.9300
C18A H18A 0.9300
O1B C2B 1.349(2)
O1B C9B 1.3738(19)
O2B C4B 1.2274(19)
O3B C7B 1.366(2)
O3B C12B 1.415(2)
C2B C3B 1.336(2)
C2B H2B 0.9300
C3B C4B 1.470(2)
C3B C13B 1.482(2)
C4B C10B 1.471(2)
C5B C6B 1.382(2)
C5B C10B 1.420(2)
C5B C11B 1.504(2)
C6B C7B 1.398(2)
C6B H6B 0.9300
C7B C8B 1.370(2)
C8B C9B 1.377(2)
C8B H8B 0.9300
C9B C10B 1.402(2)
C11B H11D 0.9600
C11B H11E 0.9600
C11B H11F 0.9600
C12B H12D 0.9600
C12B H12E 0.9600
C12B H12F 0.9600
C13B C18B 1.392(2)
C13B C14B 1.393(2)
C14B C15B 1.382(3)
C14B H14B 0.9300
C15B C16B 1.371(3)
C15B H15B 0.9300
C16B C17B 1.373(3)
C16B H16B 0.9300
C17B C18B 1.380(3)
C17B H17B 0.9300
C18B H18B 0.9300

loop_
_geom_torsion_atom_site_label_1
_geom_torsion_atom_site_label_2
_geom_torsion_atom_site_label_3
_geom_torsion_atom_site_label_4
_geom_torsion
C9A O1A C2A C3A -3.0(3)
O1A C2A C3A C4A 0.8(3)
O1A C2A C3A C13A -176.83(16)
C2A C3A C4A O2A -172.36(19)
C13A C3A C4A O2A 5.2(3)
C2A C3A C4A C10A 4.8(2)
C13A C3A C4A C10A -177.67(15)
C10A C5A C6A C7A -0.4(3)
C11A C5A C6A C7A -178.47(17)
C12A O3A C7A C8A 3.3(3)
C12A O3A C7A C6A -176.03(18)
C5A C6A C7A O3A -179.22(16)
C5A C6A C7A C8A 1.4(3)
O3A C7A C8A C9A -179.44(16)
C6A C7A C8A C9A -0.1(3)
C2A O1A C9A C8A 179.31(15)
C2A O1A C9A C10A -0.8(2)
C7A C8A C9A O1A 177.68(14)
C7A C8A C9A C10A -2.3(3)
O1A C9A C10A C5A -176.75(15)
C8A C9A C10A C5A 3.2(3)
O1A C9A C10A C4A 6.4(2)
C8A C9A C10A C4A -173.67(16)
C6A C5A C10A C9A -1.8(2)
C11A C5A C10A C9A 176.25(17)
C6A C5A C10A C4A 174.90(17)
C11A C5A C10A C4A -7.1(3)
O2A C4A C10A C9A 168.99(18)
C3A C4A C10A C9A -8.1(2)
O2A C4A C10A C5A -7.6(3)
C3A C4A C10A C5A 175.27(16)
C2A C3A C13A C14A 33.0(2)
C4A C3A C13A C14A -144.51(17)
C2A C3A C13A C18A -145.34(18)
C4A C3A C13A C18A 37.1(2)
C18A C13A C14A C15A 0.4(3)
C3A C13A C14A C15A -178.04(17)
C13A C14A C15A C16A -0.6(3)
C14A C15A C16A C17A 0.6(3)
C15A C16A C17A C18A -0.3(3)
C16A C17A C18A C13A 0.1(3)
C14A C13A C18A C17A -0.1(3)
C3A C13A C18A C17A 178.30(17)
C9B O1B C2B C3B 3.3(3)
O1B C2B C3B C4B -1.7(3)
O1B C2B C3B C13B 179.67(15)
C2B C3B C4B O2B 177.01(18)
C13B C3B C4B O2B -4.4(3)
C2B C3B C4B C10B -1.8(2)
C13B C3B C4B C10B 176.86(14)
C10B C5B C6B C7B -0.6(3)
C11B C5B C6B C7B 178.45(17)
C12B O3B C7B C8B 179.69(19)
C12B O3B C7B C6B -0.1(3)
C5B C6B C7B O3B 179.32(16)
C5B C6B C7B C8B -0.5(3)
O3B C7B C8B C9B -179.15(16)
C6B C7B C8B C9B 0.6(3)
C2B O1B C9B C8B 178.87(15)
C2B O1B C9B C10B -1.2(2)
C7B C8B C9B O1B -179.78(15)
C7B C8B C9B C10B 0.3(3)
O1B C9B C10B C5B 178.73(14)
C8B C9B C10B C5B -1.3(3)
O1B C9B C10B C4B -2.2(2)
C8B C9B C10B C4B 177.77(15)
C6B C5B C10B C9B 1.5(2)
C11B C5B C10B C9B -177.57(16)
C6B C5B C10B C4B -177.59(15)
C11B C5B C10B C4B 3.4(3)
O2B C4B C10B C9B -175.22(17)
C3B C4B C10B C9B 3.5(2)
O2B C4B C10B C5B 3.8(3)
C3B C4B C10B C5B -177.42(14)
C2B C3B C13B C18B 138.84(18)
C4B C3B C13B C18B -39.8(2)
C2B C3B C13B C14B -37.6(3)
C4B C3B C13B C14B 143.82(18)
C18B C13B C14B C15B -1.1(3)
C3B C13B C14B C15B 175.38(18)
C13B C14B C15B C16B 0.2(3)
C14B C15B C16B C17B 1.0(3)
C15B C16B C17B C18B -1.2(3)
C16B C17B C18B C13B 0.3(3)
C14B C13B C18B C17B 0.9(3)
C3B C13B C18B C17B -175.58(17)
